data_9017302
loop_
_publ_author_name
'Dal Negro, A.'
'De Pieri, R.'
'Quareni, S.'

_publ_section_title
;
 The crystal structures of nine K feldspars from the Adamello
 Massif (Northern Italy)
 Note: Sample P1C
;
_journal_name_full 'Acta Crystallographica, Section B'
_journal_page_first 2699
_journal_page_last 2707
_journal_volume 34
_journal_year 1978
_chemical_compound_source 'Adamello Massif, Northern Italy'
_chemical_formula_sum 'Al0.95 K0.94 Na0.06 O8 Si3.05'
_chemical_name_mineral Microcline
_space_group_IT_number 2
_space_group_name_Hall '-C 1'
_space_group_name_H-M_alt 'C -1'
_symmetry_space_group_name_H-M 'C -1'
_cell_angle_alpha 90.35
_cell_angle_beta 116.03
_cell_angle_gamma 88.8
_cell_length_a 8.574
_cell_length_b 12.962
_cell_length_c 7.210
_cell_formula_units_Z 4
_cell_volume 719.850
_database_code_amcsd 0020537
_exptl_crystal_density_diffrn 2.560
_cod_data_source_file inputs/fixed/downloads/11/11140.cif
_cod_data_source_block 11140
_cod_original_formula_sum '(K.94 Na.06) (Al.95 Si3.05) O8'
_cod_database_code 9017302

loop_
_space_group_symop_operation_xyz
x,y,z
1/2+x,1/2+y,z
-x,-y,-z
1/2-x,1/2-y,-z

loop_
_atom_site_label
_atom_site_fract_x
_atom_site_fract_y
_atom_site_fract_z
_atom_site_occupancy
K1 0.28370 0.99600 0.13720 0.94000
Na1 0.28370 0.99600 0.13720 0.06000
Al1 0.00970 0.18650 0.22050 0.68000
Si1 0.00970 0.18650 0.22050 0.32000
Al2 0.00940 0.81760 0.22860 0.15000
Si2 0.00940 0.81760 0.22860 0.85000
Al3 0.71050 0.11920 0.34210 0.06500
Si3 0.71050 0.11920 0.34210 0.93500
Al4 0.70730 0.88400 0.34800 0.05500
Si4 0.70730 0.88400 0.34800 0.94500
O1 0.00070 0.14510 0.99010 1.00000
O2 0.63680 0.00390 0.28490 1.00000
O3 0.82370 0.14800 0.22240 1.00000
O4 0.82900 0.85620 0.23480 1.00000
O5 0.03530 0.31630 0.25490 1.00000
O6 0.03710 0.69300 0.26460 1.00000
O7 0.18600 0.12480 0.40530 1.00000
O8 0.17680 0.87400 0.40840 1.00000

loop_
_cod_related_entry_id
_cod_related_entry_database
_cod_related_entry_code
1 AMCSD 0020537
